data_4108928
loop_
_publ_author_name
'Satoshi Takamizawa'
'Ei-ichi Nakata'
'Takamasa Akatsuka'
'Chihiro Kachi-Terajima'
'Ryosuke Miyake'

_publ_contact_author_address
;International Graduate School of Arts and Sciences
Yokohama City University
22-2 Seto, Kanazawa-ku, Yokohama 236-0027 (Japan)
;
_publ_contact_author_email staka@yokohama-cu.ac.jp
_publ_contact_author_fax (+81)45-787-2187
_publ_contact_author_name 'Satoshi Takamizawa'
_publ_contact_author_phone (+81)45-787-2187
_publ_section_title
;
 Structural and Magnetic Study of O2 Molecules Arranged along a Channel in
 a Flexible Single-Crystal Host Family
;
_journal_name_full 'Journal of the American Chemical Society'
_journal_page_first 17882
_journal_page_last 17892
_journal_paper_doi 10.1021/ja806257m
_journal_volume 130
_journal_year 2008
_chemical_formula_sum 'C32 H24 N2 O14 Rh2'
_chemical_formula_weight 866.35
_chemical_name_systematic
; 
 ? 
;
_space_group_IT_number 2
_symmetry_cell_setting triclinic
_symmetry_space_group_name_Hall '-P 1'
_symmetry_space_group_name_H-M 'P -1'
_atom_sites_solution_hydrogens geom
_atom_sites_solution_primary direct
_atom_sites_solution_secondary difmap
_audit_creation_method SHELXL-97
_cell_angle_alpha 73.647(8)
_cell_angle_beta 64.336(9)
_cell_angle_gamma 63.412(7)
_cell_formula_units_Z 1
_cell_length_a 9.572(4)
_cell_length_b 10.344(4)
_cell_length_c 10.624(4)
_cell_measurement_temperature 110
_cell_volume 842.8(6)
_computing_cell_refinement 'Bruker SMART'
_computing_data_collection 'Bruker SMART'
_computing_data_reduction 'Bruker SAINT'
_computing_molecular_graphics 'Bruker SHELXTL'
_computing_publication_material 'Bruker SHELXTL'
_computing_structure_refinement 'SHELXL-97 (Sheldrick, 1997)'
_computing_structure_solution 'SHELXS-97 (Sheldrick, 1990)'
_diffrn_ambient_temperature 110
_diffrn_detector_area_resol_mean 8.366
_diffrn_measured_fraction_theta_full 0.992
_diffrn_measured_fraction_theta_max 0.992
_diffrn_measurement_device_type 'CCD area detector'
_diffrn_measurement_method 'phi and omega scans'
_diffrn_radiation_monochromator graphite
_diffrn_radiation_source 'fine-focus sealed tube'
_diffrn_radiation_type MoK\a
_diffrn_radiation_wavelength 0.71073
_diffrn_reflns_av_R_equivalents 0.0663
_diffrn_reflns_av_sigmaI/netI 0.1309
_diffrn_reflns_limit_h_max 7
_diffrn_reflns_limit_h_min -11
_diffrn_reflns_limit_k_max 12
_diffrn_reflns_limit_k_min -12
_diffrn_reflns_limit_l_max 8
_diffrn_reflns_limit_l_min -12
_diffrn_reflns_number 4826
_diffrn_reflns_theta_full 25.03
_diffrn_reflns_theta_max 25.03
_diffrn_reflns_theta_min 2.14
_exptl_absorpt_coefficient_mu 1.051
_exptl_absorpt_correction_T_max 0.9396
_exptl_absorpt_correction_T_min 0.7434
_exptl_absorpt_correction_type empirical
_exptl_absorpt_process_details
;
SADABS; sheldrick, 1996
;
_exptl_crystal_colour red
_exptl_crystal_density_diffrn 1.707
_exptl_crystal_description plate
_exptl_crystal_F_000 432
_exptl_crystal_size_max 0.30
_exptl_crystal_size_mid 0.20
_exptl_crystal_size_min 0.06
_refine_diff_density_max 1.892
_refine_diff_density_min -1.874
_refine_diff_density_rms 0.265
_refine_ls_extinction_method none
_refine_ls_goodness_of_fit_ref 1.057
_refine_ls_hydrogen_treatment constr
_refine_ls_matrix_type full
_refine_ls_number_parameters 220
_refine_ls_number_reflns 2962
_refine_ls_number_restraints 236
_refine_ls_restrained_S_all 1.029
_refine_ls_R_factor_all 0.1119
_refine_ls_R_factor_gt 0.0778
_refine_ls_shift/su_max 0.000
_refine_ls_shift/su_mean 0.000
_refine_ls_structure_factor_coef Fsqd
_refine_ls_weighting_details 'calc w=1/[\s^2^(Fo^2^)+(0.1079P)^2^+0.0000P] where P=(Fo^2^+2Fc^2^)/3'
_refine_ls_weighting_scheme calc
_refine_ls_wR_factor_gt 0.1840
_refine_ls_wR_factor_ref 0.2074
_reflns_number_gt 2085
_reflns_number_total 2962
_reflns_threshold_expression >2sigma(I)
_cod_data_source_file ja806257m_si_001_04.cif
_cod_data_source_block 41030n1_110K
_cod_database_code 4108928

loop_
_symmetry_equiv_pos_as_xyz
'x, y, z'
'-x, -y, -z'

loop_
_atom_site_label
_atom_site_type_symbol
_atom_site_fract_x
_atom_site_fract_y
_atom_site_fract_z
_atom_site_U_iso_or_equiv
_atom_site_adp_type
_atom_site_occupancy
_atom_site_symmetry_multiplicity
_atom_site_calc_flag
_atom_site_refinement_flags
C1 C 0.6748(13) 0.2381(11) 0.4174(11) 0.0210(17) Uani 1 1 d U
C2 C 0.7743(13) 0.0885(11) 0.3789(11) 0.0226(18) Uani 1 1 d U
C3 C 0.9436(14) 0.0264(12) 0.3571(12) 0.026(2) Uani 1 1 d U
H3 H 0.9963 0.0799 0.3673 0.032 Uiso 1 1 calc R
C4 C 1.0353(15) -0.1139(13) 0.3203(13) 0.032(2) Uani 1 1 d U
H4 H 1.1513 -0.1570 0.3056 0.039 Uiso 1 1 calc R
C5 C 0.9605(15) -0.1908(13) 0.3049(13) 0.034(2) Uani 1 1 d U
H5 H 1.0263 -0.2860 0.2768 0.040 Uiso 1 1 calc R
C6 C 0.7924(14) -0.1342(12) 0.3290(12) 0.029(2) Uani 1 1 d U
H6 H 0.7417 -0.1904 0.3203 0.035 Uiso 1 1 calc R
C7 C 0.6965(14) 0.0078(12) 0.3665(12) 0.025(2) Uani 1 1 d U
H7 H 0.5799 0.0491 0.3834 0.030 Uiso 1 1 calc R
C8 C 0.4494(14) 0.3727(12) 0.7555(12) 0.026(2) Uani 1 1 d U
C9 C 0.4292(15) 0.2915(13) 0.9008(13) 0.033(2) Uani 1 1 d U
C10 C 0.5208(16) 0.2860(14) 0.9765(14) 0.039(2) Uani 1 1 d U
H10 H 0.5967 0.3347 0.9362 0.047 Uiso 1 1 calc R
C11 C 0.5025(17) 0.2114(15) 1.1082(15) 0.043(2) Uani 1 1 d U
H11 H 0.5630 0.2099 1.1600 0.051 Uiso 1 1 calc R
C12 C 0.3951(17) 0.1391(15) 1.1633(15) 0.045(2) Uani 1 1 d U
H12 H 0.3845 0.0856 1.2536 0.054 Uiso 1 1 calc R
C13 C 0.3036(17) 0.1407(15) 1.0948(15) 0.043(2) Uani 1 1 d U
H13 H 0.2294 0.0902 1.1367 0.052 Uiso 1 1 calc R
C14 C 0.3199(16) 0.2184(14) 0.9605(14) 0.039(2) Uani 1 1 d U
H14 H 0.2566 0.2209 0.9108 0.047 Uiso 1 1 calc R
C15 C 0.8508(13) 0.5730(12) 0.5885(12) 0.023(2) Uani 1 1 d U
H15 H 0.7459 0.6324 0.6480 0.027 Uiso 1 1 calc R
C16 C 1.0043(13) 0.4340(11) 0.4073(12) 0.022(2) Uani 1 1 d .
H16 H 1.0114 0.3922 0.3347 0.026 Uiso 1 1 calc R
N1 N 0.8546(11) 0.4973(10) 0.5015(11) 0.0224(19) Uani 1 1 d U
O1 O 0.7529(8) 0.3068(7) 0.4291(8) 0.0200(15) Uani 1 1 d U
O2 O 0.5215(8) 0.2914(7) 0.4334(7) 0.0191(14) Uani 1 1 d U
O3 O 0.5720(9) 0.4114(8) 0.6992(8) 0.0259(16) Uani 1 1 d U
O4 O 0.6568(9) 0.6057(8) 0.2960(8) 0.0223(16) Uani 1 1 d U
O1S O 0.93600(17) 0.002(3) 0.0071(3) 0.186(10) Uani 1 1 d DU
O3S O 0.836(4) 0.336(3) 0.079(2) 0.198(8) Uani 1 1 d D
O2S O 0.896(4) 0.398(3) -0.023(2) 0.198(8) Uani 1 1 d D
Rh1 Rh 0.62255(11) 0.50669(9) 0.49742(10) 0.0152(3) Uani 1 1 d .

loop_
_atom_site_aniso_label
_atom_site_aniso_U_11
_atom_site_aniso_U_22
_atom_site_aniso_U_33
_atom_site_aniso_U_23
_atom_site_aniso_U_13
_atom_site_aniso_U_12
C1 0.019(3) 0.019(3) 0.024(3) 0.002(3) -0.011(2) -0.005(2)
C2 0.024(3) 0.022(3) 0.023(3) 0.002(3) -0.012(3) -0.008(2)
C3 0.028(3) 0.024(3) 0.023(3) 0.000(3) -0.012(3) -0.004(3)
C4 0.033(3) 0.028(3) 0.028(3) 0.000(3) -0.014(3) -0.004(3)
C5 0.037(3) 0.024(3) 0.030(3) 0.001(3) -0.009(3) -0.008(3)
C6 0.034(3) 0.021(3) 0.029(3) 0.001(3) -0.010(3) -0.012(3)
C7 0.028(3) 0.022(3) 0.025(3) 0.003(3) -0.011(3) -0.011(3)
C8 0.029(3) 0.024(3) 0.027(3) -0.001(3) -0.011(3) -0.011(3)
C9 0.037(3) 0.032(3) 0.031(3) -0.002(3) -0.014(3) -0.012(3)
C10 0.041(4) 0.040(4) 0.034(4) -0.003(3) -0.018(3) -0.010(3)
C11 0.044(4) 0.043(4) 0.039(4) -0.001(3) -0.020(3) -0.011(3)
C12 0.047(4) 0.045(4) 0.040(4) -0.001(3) -0.021(3) -0.011(3)
C13 0.046(4) 0.041(4) 0.040(4) -0.001(3) -0.016(3) -0.017(3)
C14 0.043(4) 0.037(4) 0.035(4) -0.001(3) -0.015(3) -0.015(3)
C15 0.022(4) 0.026(4) 0.025(4) -0.004(3) -0.013(3) -0.008(3)
C16 0.022(6) 0.018(5) 0.030(6) -0.007(5) -0.017(5) -0.002(4)
N1 0.020(3) 0.025(3) 0.028(4) -0.003(3) -0.005(3) -0.017(3)
O1 0.014(3) 0.020(3) 0.030(3) -0.002(3) -0.012(2) -0.006(2)
O2 0.018(3) 0.017(3) 0.024(3) 0.002(2) -0.012(2) -0.006(2)
O3 0.027(3) 0.025(3) 0.027(3) 0.004(3) -0.018(3) -0.008(3)
O4 0.021(3) 0.025(3) 0.022(3) 0.004(3) -0.010(3) -0.011(3)
O1S 0.186(14) 0.193(12) 0.168(12) 0.001(8) -0.075(9) -0.064(9)
O3S 0.26(2) 0.115(16) 0.120(17) -0.028(13) -0.020(18) -0.022(13)
O2S 0.26(2) 0.115(16) 0.120(17) -0.028(13) -0.020(18) -0.022(13)
Rh1 0.0140(4) 0.0131(4) 0.0203(5) 0.0064(3) -0.0110(3) -0.0069(3)

loop_
_atom_type_symbol
_atom_type_description
_atom_type_scat_dispersion_real
_atom_type_scat_dispersion_imag
_atom_type_scat_source
C C 0.0033 0.0016 'International Tables Vol C Tables 4.2.6.8 and 6.1.1.4'
N N 0.0061 0.0033 'International Tables Vol C Tables 4.2.6.8 and 6.1.1.4'
O O 0.0106 0.0060 'International Tables Vol C Tables 4.2.6.8 and 6.1.1.4'
Rh Rh -1.1178 0.9187 'International Tables Vol C Tables 4.2.6.8 and 6.1.1.4'
H H 0.0000 0.0000 'International Tables Vol C Tables 4.2.6.8 and 6.1.1.4'

loop_
_geom_angle_atom_site_label_1
_geom_angle_atom_site_label_2
_geom_angle_atom_site_label_3
_geom_angle
_geom_angle_site_symmetry_1
_geom_angle_site_symmetry_3
O2 C1 O1 124.8(9) . .
O2 C1 C2 118.1(9) . .
O1 C1 C2 117.1(9) . .
C3 C2 C7 119.9(10) . .
C3 C2 C1 120.3(10) . .
C7 C2 C1 119.8(9) . .
C4 C3 C2 119.5(11) . .
C5 C4 C3 120.5(11) . .
C4 C5 C6 121.6(11) . .
C5 C6 C7 119.0(11) . .
C6 C7 C2 119.4(10) . .
O3 C8 O4 127.2(11) . 2_666
O3 C8 C9 115.4(10) . .
O4 C8 C9 117.5(9) 2_666 .
C14 C9 C10 118.9(12) . .
C14 C9 C8 119.8(11) . .
C10 C9 C8 121.3(11) . .
C11 C10 C9 121.0(13) . .
C12 C11 C10 118.7(13) . .
C13 C12 C11 122.8(14) . .
C12 C13 C14 118.9(13) . .
C9 C14 C13 119.7(13) . .
N1 C15 C16 121.4(10) . 2_766
N1 C16 C15 122.2(9) . 2_766
C16 N1 C15 115.7(9) . .
C16 N1 Rh1 122.5(7) . .
C15 N1 Rh1 121.2(7) . .
C1 O1 Rh1 119.8(6) . .
C1 O2 Rh1 118.4(6) . 2_666
C8 O3 Rh1 118.7(7) . .
C8 O4 Rh1 117.8(7) 2_666 .
O1 Rh1 O3 89.4(3) . .
O1 Rh1 O4 91.5(3) . .
O3 Rh1 O4 176.1(3) . .
O1 Rh1 O2 176.7(3) . 2_666
O3 Rh1 O2 90.5(3) . 2_666
O4 Rh1 O2 88.3(3) . 2_666
O1 Rh1 N1 88.1(3) . .
O3 Rh1 N1 88.2(3) . .
O4 Rh1 N1 95.6(3) . .
O2 Rh1 N1 95.2(3) 2_666 .
O1 Rh1 Rh1 87.91(19) . 2_666
O3 Rh1 Rh1 88.1(2) . 2_666
O4 Rh1 Rh1 88.2(2) . 2_666
O2 Rh1 Rh1 88.80(19) 2_666 2_666
N1 Rh1 Rh1 174.5(3) . 2_666

loop_
_geom_bond_atom_site_label_1
_geom_bond_atom_site_label_2
_geom_bond_distance
_geom_bond_site_symmetry_2
C1 O2 1.264(12) .
C1 O1 1.298(12) .
C1 C2 1.472(14) .
C2 C3 1.385(15) .
C2 C7 1.405(15) .
C3 C4 1.383(16) .
C4 C5 1.363(17) .
C5 C6 1.371(16) .
C6 C7 1.402(15) .
C8 O3 1.254(13) .
C8 O4 1.262(13) 2_666
C8 C9 1.512(16) .
C9 C14 1.389(17) .
C9 C10 1.400(17) .
C10 C11 1.372(18) .
C11 C12 1.370(19) .
C12 C13 1.354(19) .
C13 C14 1.407(18) .
C15 N1 1.350(13) .
C15 C16 1.375(14) 2_766
C16 N1 1.331(13) .
C16 C15 1.375(14) 2_766
N1 Rh1 2.198(9) .
O1 Rh1 2.027(7) .
O2 Rh1 2.053(7) 2_666
O3 Rh1 2.035(8) .
O4 C8 1.262(13) 2_666
O4 Rh1 2.048(7) .
O1S O1S 22.25(5) 2_755
O3S O2S 1.145(5) .
Rh1 O2 2.053(7) 2_666
Rh1 Rh1 2.388(2) 2_666

loop_
_geom_torsion_atom_site_label_1
_geom_torsion_atom_site_label_2
_geom_torsion_atom_site_label_3
_geom_torsion_atom_site_label_4
_geom_torsion
_geom_torsion_site_symmetry_1
_geom_torsion_site_symmetry_4
O2 C1 C2 C3 178.6(10) . .
O1 C1 C2 C3 0.1(16) . .
O2 C1 C2 C7 -2.5(16) . .
O1 C1 C2 C7 179.1(10) . .
C7 C2 C3 C4 1.3(16) . .
C1 C2 C3 C4 -179.7(10) . .
C2 C3 C4 C5 0.3(18) . .
C3 C4 C5 C6 -1.9(18) . .
C4 C5 C6 C7 1.8(18) . .
C5 C6 C7 C2 -0.2(17) . .
C3 C2 C7 C6 -1.4(16) . .
C1 C2 C7 C6 179.6(10) . .
O3 C8 C9 C14 -166.9(11) . .
O4 C8 C9 C14 13.1(16) 2_666 .
O3 C8 C9 C10 12.1(16) . .
O4 C8 C9 C10 -168.0(11) 2_666 .
C14 C9 C10 C11 -1(2) . .
C8 C9 C10 C11 -179.7(11) . .
C9 C10 C11 C12 1(2) . .
C10 C11 C12 C13 -1(2) . .
C11 C12 C13 C14 1(2) . .
C10 C9 C14 C13 -0.1(19) . .
C8 C9 C14 C13 178.9(11) . .
C12 C13 C14 C9 0(2) . .
C15 C16 N1 C15 9.6(17) 2_766 .
C15 C16 N1 Rh1 -179.2(8) 2_766 .
C16 C15 N1 C16 -9.5(17) 2_766 .
C16 C15 N1 Rh1 179.2(8) 2_766 .
O2 C1 O1 Rh1 6.8(14) . .
C2 C1 O1 Rh1 -174.9(7) . .
O1 C1 O2 Rh1 -6.6(14) . 2_666
C2 C1 O2 Rh1 175.1(7) . 2_666
O4 C8 O3 Rh1 -5.0(15) 2_666 .
C9 C8 O3 Rh1 175.0(7) . .
C1 O1 Rh1 O3 84.9(8) . .
C1 O1 Rh1 O4 -91.3(8) . .
C1 O1 Rh1 O2 -4(6) . 2_666
C1 O1 Rh1 N1 173.2(8) . .
C1 O1 Rh1 Rh1 -3.2(7) . 2_666
C8 O3 Rh1 O1 -84.7(8) . .
C8 O3 Rh1 O4 19(5) . .
C8 O3 Rh1 O2 92.0(8) . 2_666
C8 O3 Rh1 N1 -172.8(8) . .
C8 O3 Rh1 Rh1 3.2(7) . 2_666
C8 O4 Rh1 O1 88.5(7) 2_666 .
C8 O4 Rh1 O3 -16(5) 2_666 .
C8 O4 Rh1 O2 -88.2(8) 2_666 2_666
C8 O4 Rh1 N1 176.7(7) 2_666 .
C8 O4 Rh1 Rh1 0.6(7) 2_666 2_666
C16 N1 Rh1 O1 35.5(9) . .
C15 N1 Rh1 O1 -153.8(9) . .
C16 N1 Rh1 O3 124.9(9) . .
C15 N1 Rh1 O3 -64.3(9) . .
C16 N1 Rh1 O4 -55.9(9) . .
C15 N1 Rh1 O4 114.8(8) . .
C16 N1 Rh1 O2 -144.7(9) . 2_666
C15 N1 Rh1 O2 26.0(9) . 2_666
C16 N1 Rh1 Rh1 78(3) . 2_666
C15 N1 Rh1 Rh1 -111(3) . 2_666
